data_2300392
loop_
_publ_author_name
'Krebs, Frederik C.'
'J\/orgensen, Mikkel'
'Lebech, Bente'
'Frydenvang, Karla'

_publ_section_title
;
 A perdeuterated cryoprotectant for neutron studies and a demonstration of
 its use for neutron powder diffraction onL-(&#x2212;)-ephedrine
 hemihydrate
;
_journal_issue 2
_journal_name_full 'Journal of Applied Crystallography'
_journal_page_first 203
_journal_paper_doi 10.1107/S0021889800018987
_journal_volume 34
_journal_year 2001
_chemical_formula_sum 'C10 H16 N O1.5'
_chemical_formula_weight 174.24
_chemical_name_common 'L-(-)Ephedrine hemihydrate'
_chemical_name_systematic
; 
 (1R,2S)-(-)-2-(N-methylamino)-1-phenylpropan-1-ol hemihydrate
;
_space_group_IT_number 19
_symmetry_cell_setting orthorhombic
_symmetry_space_group_name_Hall 'P 2ac 2ab'
_symmetry_space_group_name_H-M 'P 21 21 21'
_atom_sites_solution_hydrogens geom
_atom_sites_solution_primary direct
_atom_sites_solution_secondary difmap
_audit_creation_method SHELXL-97
_cell_angle_alpha 90.00
_cell_angle_beta 90.00
_cell_angle_gamma 90.00
_cell_formula_units_Z 8
_cell_length_a 7.3188(4)
_cell_length_b 11.2018(6)
_cell_length_c 24.0156(14)
_cell_measurement_temperature 120(2)
_cell_volume 1968.89(19)
_computing_cell_refinement 'SAINT Siemens'
_computing_data_collection 'SMART Siemens'
_computing_data_reduction 'SAINT Siemens'
_computing_molecular_graphics 'SHELXTL (Sheldrick)'
_computing_publication_material 'XCIF (Sheldrick)'
_computing_structure_refinement 'SHELXL-97 (Sheldrick, 1997)'
_computing_structure_solution 'SHELXS-97 (Sheldrick, 1990)'
_diffrn_ambient_temperature 293(2)
_diffrn_detector_area_resol_mean 8.192
_diffrn_measured_fraction_theta_full 0.963
_diffrn_measured_fraction_theta_max 0.963
_diffrn_measurement_device_type 'Siemens SMART CCD'
_diffrn_measurement_method 'omega scan, frame data integration'
_diffrn_radiation_monochromator graphite
_diffrn_radiation_source 'fine-focus sealed tube'
_diffrn_radiation_type MoK\a
_diffrn_radiation_wavelength 0.71073
_diffrn_reflns_av_R_equivalents 0.0301
_diffrn_reflns_av_sigmaI/netI 0.0282
_diffrn_reflns_limit_h_max 10
_diffrn_reflns_limit_h_min -10
_diffrn_reflns_limit_k_max 15
_diffrn_reflns_limit_k_min -15
_diffrn_reflns_limit_l_max 32
_diffrn_reflns_limit_l_min -33
_diffrn_reflns_number 25990
_diffrn_reflns_theta_full 30.40
_diffrn_reflns_theta_max 30.40
_diffrn_reflns_theta_min 1.70
_exptl_absorpt_coefficient_mu 0.079
_exptl_absorpt_correction_type empirical
_exptl_crystal_colour colourless
_exptl_crystal_density_diffrn 1.176
_exptl_crystal_density_method 'not measured'
_exptl_crystal_description block
_exptl_crystal_F_000 760
_exptl_crystal_size_max 0.50
_exptl_crystal_size_mid 0.25
_exptl_crystal_size_min 0.18
_refine_diff_density_max 0.231
_refine_diff_density_min -0.199
_refine_diff_density_rms 0.035
_refine_ls_extinction_method none
_refine_ls_goodness_of_fit_ref 0.989
_refine_ls_hydrogen_treatment mixed
_refine_ls_matrix_type full
_refine_ls_number_parameters 354
_refine_ls_number_reflns 5596
_refine_ls_number_restraints 0
_refine_ls_restrained_S_all 0.989
_refine_ls_R_factor_all 0.0455
_refine_ls_R_factor_gt 0.0335
_refine_ls_shift/su_max 0.002
_refine_ls_shift/su_mean 0.000
_refine_ls_structure_factor_coef Fsqd
_refine_ls_weighting_details 'calc w=1/[\s^2^(Fo^2^)+(0.0518P)^2^+0.0000P] where P=(Fo^2^+2Fc^2^)/3'
_refine_ls_weighting_scheme calc
_refine_ls_wR_factor_gt 0.0796
_refine_ls_wR_factor_ref 0.0843
_reflns_number_gt 4623
_reflns_number_total 5596
_reflns_threshold_expression >2sigma(I)
_cod_data_source_file do0003sup1.cif
_cod_data_source_block Xray
_cod_original_sg_symbol_H-M P2(1)2(1)2(1)
_cod_database_code 2300392

loop_
_symmetry_equiv_pos_as_xyz
'x, y, z'
'-x+1/2, -y, z+1/2'
'-x, y+1/2, -z+1/2'
'x+1/2, -y+1/2, -z'

loop_
_atom_site_label
_atom_site_type_symbol
_atom_site_fract_x
_atom_site_fract_y
_atom_site_fract_z
_atom_site_U_iso_or_equiv
_atom_site_adp_type
_atom_site_occupancy
_atom_site_symmetry_multiplicity
_atom_site_calc_flag
N1A N 0.40052(11) 0.13403(8) 0.19792(4) 0.02001(18) Uani 1 1 d
O1A O 0.04558(10) 0.25767(7) 0.21068(3) 0.02205(16) Uani 1 1 d
C1A C -0.09800(15) 0.31710(11) 0.10574(4) 0.0248(2) Uani 1 1 d
C2A C -0.20021(17) 0.33763(12) 0.05779(5) 0.0315(3) Uani 1 1 d
C3A C -0.22894(17) 0.24736(13) 0.01987(5) 0.0344(3) Uani 1 1 d
C4A C -0.15627(17) 0.13589(13) 0.02975(5) 0.0325(3) Uani 1 1 d
C5A C -0.05378(15) 0.11481(11) 0.07732(5) 0.0252(2) Uani 1 1 d
C6A C -0.02348(13) 0.20546(10) 0.11577(4) 0.0197(2) Uani 1 1 d
C7A C 0.09238(14) 0.17999(9) 0.16639(4) 0.01842(19) Uani 1 1 d
C8A C 0.29680(13) 0.18826(10) 0.15204(4) 0.0189(2) Uani 1 1 d
C9A C 0.35894(15) 0.31588(11) 0.14227(5) 0.0262(2) Uani 1 1 d
C10A C 0.59486(15) 0.11640(12) 0.18510(5) 0.0266(2) Uani 1 1 d
N1 N 0.88527(12) 0.62466(8) 0.19619(4) 0.01985(18) Uani 1 1 d
O1 O 0.55837(11) 0.76922(7) 0.20887(3) 0.02293(17) Uani 1 1 d
C1 C 0.44948(17) 0.85192(11) 0.10312(5) 0.0287(3) Uani 1 1 d
C2 C 0.35249(18) 0.88859(13) 0.05675(5) 0.0340(3) Uani 1 1 d
C3 C 0.27536(17) 0.80528(14) 0.02148(5) 0.0351(3) Uani 1 1 d
C4 C 0.29708(17) 0.68552(13) 0.03249(5) 0.0346(3) Uani 1 1 d
C5 C 0.39760(16) 0.64849(11) 0.07837(5) 0.0261(2) Uani 1 1 d
C6 C 0.47551(14) 0.73128(10) 0.11415(4) 0.0217(2) Uani 1 1 d
C7 C 0.58731(14) 0.69094(10) 0.16343(4) 0.0194(2) Uani 1 1 d
C8 C 0.79211(14) 0.68108(10) 0.14890(4) 0.0198(2) Uani 1 1 d
C9 C 0.87937(17) 0.80075(12) 0.13575(5) 0.0275(2) Uani 1 1 d
C10 C 1.07426(15) 0.58932(11) 0.18439(5) 0.0260(2) Uani 1 1 d
O2 O 0.24974(11) 0.89765(8) 0.24650(4) 0.0293(2) Uani 1 1 d
H1N H 0.8244(17) 0.5592(12) 0.2049(5) 0.022(3) Uiso 1 1 d
H2N H 0.3548(19) 0.0593(13) 0.2048(6) 0.030(4) Uiso 1 1 d
H1O H 0.587(2) 0.7261(13) 0.2387(6) 0.040(4) Uiso 1 1 d
H1OA H 0.082(2) 0.2215(12) 0.2393(6) 0.036(4) Uiso 1 1 d
H1W H 0.332(2) 0.8523(14) 0.2337(7) 0.047(5) Uiso 1 1 d
H2W H 0.173(2) 0.8515(16) 0.2603(7) 0.055(5) Uiso 1 1 d
H1 H 0.502(2) 0.9105(13) 0.1276(6) 0.042(4) Uiso 1 1 d
H2 H 0.341(2) 0.9739(14) 0.0486(6) 0.040(4) Uiso 1 1 d
H3 H 0.205(2) 0.8312(13) -0.0108(6) 0.051(5) Uiso 1 1 d
H4 H 0.241(2) 0.6270(13) 0.0078(6) 0.041(4) Uiso 1 1 d
H5 H 0.4135(19) 0.5623(12) 0.0863(6) 0.032(3) Uiso 1 1 d
H7 H 0.5477(17) 0.6127(11) 0.1740(5) 0.015(3) Uiso 1 1 d
H8 H 0.8012(17) 0.6295(11) 0.1159(5) 0.022(3) Uiso 1 1 d
H1A H -0.0841(18) 0.3807(12) 0.1332(5) 0.029(3) Uiso 1 1 d
H2A H -0.253(2) 0.4184(14) 0.0515(6) 0.045(4) Uiso 1 1 d
H3A H -0.298(2) 0.2595(13) -0.0128(6) 0.037(4) Uiso 1 1 d
H4A H -0.177(2) 0.0724(15) 0.0052(6) 0.045(4) Uiso 1 1 d
H5A H -0.0080(19) 0.0385(14) 0.0865(6) 0.038(4) Uiso 1 1 d
H7A H 0.0688(17) 0.1007(11) 0.1773(5) 0.018(3) Uiso 1 1 d
H8A H 0.3178(16) 0.1440(11) 0.1162(5) 0.020(3) Uiso 1 1 d
H91 H 0.8143(19) 0.8402(13) 0.1027(6) 0.036(4) Uiso 1 1 d
H92 H 1.006(2) 0.7897(12) 0.1280(5) 0.030(4) Uiso 1 1 d
H93 H 0.867(2) 0.8566(13) 0.1671(6) 0.032(4) Uiso 1 1 d
H91A H 0.496(2) 0.3167(13) 0.1322(6) 0.038(4) Uiso 1 1 d
H92A H 0.289(2) 0.3526(13) 0.1116(6) 0.036(4) Uiso 1 1 d
H93A H 0.347(2) 0.3614(13) 0.1746(6) 0.036(4) Uiso 1 1 d
H101 H 1.0840(18) 0.5523(11) 0.1472(6) 0.027(3) Uiso 1 1 d
H102 H 1.112(2) 0.5289(13) 0.2108(6) 0.035(4) Uiso 1 1 d
H103 H 1.155(2) 0.6611(13) 0.1870(6) 0.036(4) Uiso 1 1 d
H104 H 0.647(2) 0.0507(15) 0.2096(7) 0.044(4) Uiso 1 1 d
H105 H 0.6645(19) 0.1888(13) 0.1902(6) 0.032(4) Uiso 1 1 d
H106 H 0.614(2) 0.0899(13) 0.1479(6) 0.035(4) Uiso 1 1 d

loop_
_atom_site_aniso_label
_atom_site_aniso_U_11
_atom_site_aniso_U_22
_atom_site_aniso_U_33
_atom_site_aniso_U_23
_atom_site_aniso_U_13
_atom_site_aniso_U_12
N1A 0.0162(4) 0.0238(4) 0.0200(4) 0.0002(4) 0.0015(3) 0.0004(3)
O1A 0.0219(4) 0.0285(4) 0.0158(4) 0.0007(3) 0.0028(3) 0.0045(3)
C1A 0.0255(5) 0.0285(6) 0.0203(5) 0.0017(4) 0.0011(4) 0.0023(5)
C2A 0.0288(6) 0.0414(7) 0.0243(6) 0.0071(5) -0.0004(5) 0.0083(5)
C3A 0.0262(6) 0.0561(8) 0.0210(5) 0.0039(6) -0.0038(5) 0.0020(6)
C4A 0.0287(6) 0.0447(7) 0.0241(6) -0.0083(5) -0.0010(5) -0.0061(5)
C5A 0.0235(5) 0.0279(6) 0.0241(6) -0.0013(4) 0.0013(4) -0.0033(4)
C6A 0.0168(4) 0.0253(5) 0.0171(5) 0.0017(4) 0.0024(4) -0.0028(4)
C7A 0.0184(5) 0.0201(5) 0.0167(5) 0.0012(4) 0.0010(4) -0.0012(4)
C8A 0.0175(4) 0.0229(5) 0.0162(5) 0.0001(4) 0.0014(3) -0.0004(4)
C9A 0.0228(5) 0.0268(6) 0.0291(6) 0.0043(5) 0.0029(4) -0.0035(4)
C10A 0.0166(5) 0.0348(6) 0.0284(6) -0.0064(5) 0.0014(4) 0.0010(5)
N1 0.0180(4) 0.0229(4) 0.0187(4) 0.0009(3) 0.0022(3) -0.0002(3)
O1 0.0250(4) 0.0289(4) 0.0149(4) -0.0005(3) 0.0019(3) 0.0054(3)
C1 0.0339(6) 0.0298(6) 0.0225(6) -0.0006(5) -0.0035(4) 0.0042(5)
C2 0.0383(7) 0.0383(7) 0.0253(6) 0.0049(5) -0.0007(5) 0.0129(5)
C3 0.0281(6) 0.0571(8) 0.0200(5) 0.0014(6) -0.0038(5) 0.0098(6)
C4 0.0289(6) 0.0505(8) 0.0246(6) -0.0050(6) -0.0047(5) -0.0033(6)
C5 0.0232(5) 0.0324(6) 0.0229(6) -0.0020(4) 0.0003(4) -0.0037(4)
C6 0.0191(5) 0.0285(6) 0.0174(5) 0.0006(4) 0.0020(4) 0.0008(4)
C7 0.0201(5) 0.0217(5) 0.0165(4) -0.0006(4) 0.0003(4) -0.0001(4)
C8 0.0204(5) 0.0235(5) 0.0154(5) -0.0016(4) 0.0022(4) -0.0004(4)
C9 0.0258(6) 0.0290(6) 0.0279(6) 0.0064(5) 0.0022(5) -0.0045(5)
C10 0.0197(5) 0.0311(6) 0.0274(6) -0.0035(5) 0.0015(4) 0.0031(4)
O2 0.0265(4) 0.0215(4) 0.0398(5) 0.0009(3) 0.0087(4) 0.0011(3)

loop_
_atom_type_symbol
_atom_type_description
_atom_type_scat_dispersion_real
_atom_type_scat_dispersion_imag
_atom_type_scat_source
C C 0.0033 0.0016 'International Tables Vol C Tables 4.2.6.8 and 6.1.1.4'
H H 0.0000 0.0000 'International Tables Vol C Tables 4.2.6.8 and 6.1.1.4'
N N 0.0061 0.0033 'International Tables Vol C Tables 4.2.6.8 and 6.1.1.4'
O O 0.0106 0.0060 'International Tables Vol C Tables 4.2.6.8 and 6.1.1.4'

loop_
_geom_angle_atom_site_label_1
_geom_angle_atom_site_label_2
_geom_angle_atom_site_label_3
_geom_angle
C10A N1A C8A 113.50(9)
C6A C1A C2A 120.29(11)
C3A C2A C1A 120.51(12)
C2A C3A C4A 119.52(11)
C3A C4A C5A 120.33(12)
C4A C5A C6A 120.59(11)
C1A C6A C5A 118.76(10)
C1A C6A C7A 122.12(10)
C5A C6A C7A 119.11(10)
O1A C7A C6A 110.66(8)
O1A C7A C8A 111.51(8)
C6A C7A C8A 110.76(8)
N1A C8A C9A 110.51(9)
N1A C8A C7A 108.03(8)
C9A C8A C7A 112.50(9)
C10 N1 C8 113.88(8)
C2 C1 C6 120.82(12)
C3 C2 C1 120.20(13)
C4 C3 C2 119.57(11)
C3 C4 C5 120.32(12)
C6 C5 C4 120.65(12)
C5 C6 C1 118.41(10)
C5 C6 C7 120.59(10)
C1 C6 C7 121.00(10)
O1 C7 C6 109.77(8)
O1 C7 C8 111.34(8)
C6 C7 C8 111.78(8)
N1 C8 C9 110.23(9)
N1 C8 C7 107.89(8)
C9 C8 C7 113.11(10)

loop_
_geom_bond_atom_site_label_1
_geom_bond_atom_site_label_2
_geom_bond_distance
N1A C10A 1.4687(14)
N1A C8A 1.4695(13)
O1A C7A 1.4161(12)
C1A C6A 1.3853(16)
C1A C2A 1.3924(16)
C2A C3A 1.3770(19)
C3A C4A 1.378(2)
C4A C5A 1.3869(16)
C5A C6A 1.3903(15)
C6A C7A 1.5096(14)
C7A C8A 1.5381(14)
C8A C9A 1.5184(16)
N1 C10 1.4664(14)
N1 C8 1.4677(13)
O1 C7 1.4159(12)
C1 C2 1.3830(16)
C1 C6 1.3902(16)
C2 C3 1.381(2)
C3 C4 1.376(2)
C4 C5 1.3883(17)
C5 C6 1.3870(15)
C6 C7 1.5081(14)
C7 C8 1.5429(14)
C8 C9 1.5181(16)

loop_
_geom_hbond_atom_site_label_D
_geom_hbond_atom_site_label_H
_geom_hbond_atom_site_label_A
_geom_hbond_distance_DH
_geom_hbond_distance_HA
_geom_hbond_distance_DA
_geom_hbond_angle_DHA
_geom_hbond_site_symmetry_A
N1 H1N O2 0.883(14) 2.220(14) 3.0557(13) 157.6(11) 3_645
N1A H2N O2 0.917(15) 2.207(15) 3.0969(13) 163.4(12) 1_545
O1 H1O N1A 0.888(15) 1.841(15) 2.7193(12) 169.3(16) 3_655
O1A H1OA N1 0.843(15) 1.906(15) 2.7347(12) 167.6(15) 3_645
O2 H1W O1 0.846(17) 1.992(17) 2.8265(11) 169.1(16) .
O2 H2W O1A 0.830(18) 2.039(18) 2.8615(12) 170.5(17) 3
